data_8106036
loop_
_publ_author_name
'Jia, Hao-Ran'
'Li, Jing'
'Sun, Yin-Xia'

_publ_section_title
;
 Crystal structure of
 bis{5-(diethylamino)-2-(((2-oxo-2H-chromen-6-yl)imino)methyl)phenolato-\k2
 O,N}cobalt(II), C40H38CoN4O6
;
_journal_issue 1
_journal_name_full 'Zeitschrift f\"ur Kristallographie - New Crystal Structures'
_journal_page_first 37
_journal_page_last 39
_journal_paper_doi 10.1515/ncrs-2017-0108
_journal_volume 233
_journal_year 2018
_chemical_formula_moiety 'C40 H38 Co N4 O6'
_chemical_formula_sum 'C40 H38 Co N4 O6'
_chemical_formula_weight 729.67
_space_group_IT_number 15
_space_group_name_Hall '-C 2yc'
_space_group_name_H-M_alt 'C 1 2/c 1'
_symmetry_cell_setting monoclinic
_atom_sites_solution_hydrogens geom
_atom_sites_solution_primary direct
_atom_sites_solution_secondary difmap
_cell_angle_alpha 90.00
_cell_angle_beta 93.760(7)
_cell_angle_gamma 90.00
_cell_formula_units_Z 4
_cell_length_a 25.848(2)
_cell_length_b 9.7537(5)
_cell_length_c 13.8302(11)
_cell_measurement_reflns_used 1155
_cell_measurement_temperature 293(2)
_cell_measurement_theta_max 20.7870
_cell_measurement_theta_min 4.2110
_cell_volume 3479.3(4)
_computing_cell_refinement 'Bruker SMART'
_computing_data_collection 'Bruker SMART'
_computing_data_reduction 'Bruker SAINT'
_computing_molecular_graphics 'Bruker SHELXTL'
_computing_publication_material 'Bruker SHELXTL'
_computing_structure_refinement 'SHELXL-97 (Sheldrick, 2008)'
_computing_structure_solution 'SHELXS-97 (Sheldrick, 2008)'
_diffrn_ambient_temperature 293(2)
_diffrn_measured_fraction_theta_full 0.998
_diffrn_measured_fraction_theta_max 0.998
_diffrn_measurement_device_type 'SuperNova, Dual, Cu at zero, Eos'
_diffrn_measurement_method '\w scans'
_diffrn_radiation_monochromator graphite
_diffrn_radiation_source 'fine-focus sealed tube'
_diffrn_radiation_type MoK\a
_diffrn_radiation_wavelength 0.71073
_diffrn_reflns_av_R_equivalents 0.0392
_diffrn_reflns_av_sigmaI/netI 0.0701
_diffrn_reflns_limit_h_max 23
_diffrn_reflns_limit_h_min -31
_diffrn_reflns_limit_k_max 12
_diffrn_reflns_limit_k_min -6
_diffrn_reflns_limit_l_max 13
_diffrn_reflns_limit_l_min -17
_diffrn_reflns_number 6507
_diffrn_reflns_theta_full 26.00
_diffrn_reflns_theta_max 26.00
_diffrn_reflns_theta_min 3.26
_exptl_absorpt_coefficient_mu 0.548
_exptl_absorpt_correction_T_max 1.00000
_exptl_absorpt_correction_T_min 0.91479
_exptl_absorpt_correction_type multi-scan
_exptl_absorpt_process_details SADABS
_exptl_crystal_colour violet
_exptl_crystal_density_diffrn 1.393
_exptl_crystal_density_method 'not measured'
_exptl_crystal_description block
_exptl_crystal_F_000 1524
_exptl_crystal_size_max 0.33
_exptl_crystal_size_mid 0.25
_exptl_crystal_size_min 0.23
_refine_diff_density_max 0.359
_refine_diff_density_min -0.360
_refine_diff_density_rms 0.054
_refine_ls_extinction_method none
_refine_ls_goodness_of_fit_ref 1.090
_refine_ls_hydrogen_treatment mixed
_refine_ls_matrix_type full
_refine_ls_number_parameters 233
_refine_ls_number_reflns 3397
_refine_ls_number_restraints 1
_refine_ls_restrained_S_all 1.090
_refine_ls_R_factor_all 0.1348
_refine_ls_R_factor_gt 0.0770
_refine_ls_shift/su_max 0.000
_refine_ls_shift/su_mean 0.000
_refine_ls_structure_factor_coef Fsqd
_refine_ls_weighting_details 'calc w=1/[\s^2^(Fo^2^)+(0.0450P)^2^+4.8202P] where P=(Fo^2^+2Fc^2^)/3'
_refine_ls_weighting_scheme calc
_refine_ls_wR_factor_gt 0.1581
_refine_ls_wR_factor_ref 0.1824
_reflns_number_gt 1868
_reflns_number_total 3397
_reflns_threshold_expression >2sigma(I)
_cod_data_source_file suppl_ncrs-2017-0108_suppl.cif
_cod_data_source_block s021
_cod_original_sg_symbol_H-M C2/c
_cod_database_code 8106036

loop_
_symmetry_equiv_pos_as_xyz
'x, y, z'
'-x, y, -z+1/2'
'x+1/2, y+1/2, z'
'-x+1/2, y+1/2, -z+1/2'
'-x, -y, -z'
'x, -y, z-1/2'
'-x+1/2, -y+1/2, -z'
'x+1/2, -y+1/2, z-1/2'

loop_
_atom_site_label
_atom_site_type_symbol
_atom_site_fract_x
_atom_site_fract_y
_atom_site_fract_z
_atom_site_U_iso_or_equiv
_atom_site_adp_type
_atom_site_occupancy
_atom_site_symmetry_multiplicity
_atom_site_calc_flag
_atom_site_refinement_flags
_atom_site_disorder_assembly
_atom_site_disorder_group
Co1 Co 1.0000 0.97296(9) 0.2500 0.0742(4) Uani 1 2 d S . .
O3 O 0.93906(14) 0.8713(3) 0.2182(3) 0.0963(11) Uani 1 1 d . . .
O1 O 1.10304(14) 1.4877(4) 0.5248(3) 0.1012(12) Uani 1 1 d . . .
O2 O 1.12402(17) 1.6397(4) 0.6373(3) 0.1204(15) Uani 1 1 d . . .
N1 N 0.97489(15) 1.0712(3) 0.3644(3) 0.0666(10) Uani 1 1 d . . .
N2 N 0.78454(19) 0.6366(6) 0.2717(5) 0.1154(17) Uani 1 1 d . . .
C1 C 1.0948(3) 1.5495(6) 0.6105(5) 0.0957(18) Uani 1 1 d . . .
C2 C 1.0519(3) 1.5015(6) 0.6588(5) 0.1046(19) Uani 1 1 d U . .
H2 H 1.0458 1.5426 0.7177 0.126 Uiso 1 1 calc R . .
C3 C 1.0191(2) 1.4021(5) 0.6275(4) 0.0885(15) Uani 1 1 d U . .
H3 H 0.9914 1.3756 0.6629 0.106 Uiso 1 1 calc R . .
C4 C 1.0284(2) 1.3404(5) 0.5396(3) 0.0696(13) Uani 1 1 d . . .
C5 C 1.0695(2) 1.3797(5) 0.4884(4) 0.0762(13) Uani 1 1 d . . .
C6 C 1.0813(2) 1.3249(6) 0.4042(4) 0.0995(18) Uani 1 1 d . . .
H6 H 1.1098 1.3544 0.3723 0.119 Uiso 1 1 calc R . .
C7 C 1.0492(2) 1.2225(5) 0.3669(4) 0.0874(15) Uani 1 1 d . . .
H7 H 1.0567 1.1818 0.3086 0.105 Uiso 1 1 calc R . .
C8 C 1.00571(18) 1.1772(5) 0.4127(4) 0.0697(13) Uani 1 1 d . . .
C9 C 0.99549(19) 1.2342(5) 0.4992(4) 0.0734(13) Uani 1 1 d . . .
H9 H 0.9672 1.2044 0.5318 0.088 Uiso 1 1 calc R . .
C10 C 0.93126(19) 1.0328(5) 0.3973(4) 0.0723(13) Uani 1 1 d . . .
H10 H 0.9219 1.0777 0.4528 0.087 Uiso 1 1 calc R . .
C11 C 0.89616(17) 0.9321(5) 0.3599(4) 0.0660(12) Uani 1 1 d . . .
C12 C 0.90066(19) 0.8565(4) 0.2740(4) 0.0715(13) Uani 1 1 d . . .
C13 C 0.8622(2) 0.7610(5) 0.2466(4) 0.0843(15) Uani 1 1 d . . .
H13 H 0.8650 0.7138 0.1888 0.101 Uiso 1 1 calc R . .
C14 C 0.8205(2) 0.7324(5) 0.2998(5) 0.0856(15) Uani 1 1 d . . .
C15 C 0.8167(2) 0.8080(6) 0.3858(4) 0.0933(17) Uani 1 1 d . . .
H15 H 0.7891 0.7921 0.4242 0.112 Uiso 1 1 calc R . .
C16 C 0.8527(2) 0.9034(6) 0.4136(4) 0.0878(15) Uani 1 1 d . . .
H16 H 0.8487 0.9522 0.4704 0.105 Uiso 1 1 calc R . .
C17 C 0.7450(3) 0.5794(9) 0.3385(7) 0.159(3) Uani 1 1 d . . .
H17A H 0.7422 0.4808 0.3305 0.191 Uiso 1 1 calc R . .
H17B H 0.7561 0.5984 0.4056 0.191 Uiso 1 1 calc R . .
C18 C 0.6985(4) 0.6384(10) 0.3163(7) 0.186(4) Uani 1 1 d . . .
H18A H 0.6721 0.5904 0.3485 0.279 Uiso 1 1 calc R . .
H18B H 0.6908 0.6345 0.2475 0.279 Uiso 1 1 calc R . .
H18C H 0.6995 0.7324 0.3370 0.279 Uiso 1 1 calc R . .
C19 C 0.7878(3) 0.5609(9) 0.1825(9) 0.162(4) Uani 1 1 d . . .
H19A H 0.7675 0.4775 0.1851 0.195 Uiso 1 1 calc R . .
H19B H 0.8236 0.5353 0.1749 0.195 Uiso 1 1 calc R . .
C20 C 0.7688(4) 0.6423(11) 0.1002(8) 0.198(5) Uani 1 1 d . . .
H20A H 0.7334 0.6675 0.1077 0.297 Uiso 1 1 calc R . .
H20B H 0.7709 0.5898 0.0418 0.297 Uiso 1 1 calc R . .
H20C H 0.7895 0.7236 0.0965 0.297 Uiso 1 1 calc R . .

loop_
_atom_site_aniso_label
_atom_site_aniso_U_11
_atom_site_aniso_U_22
_atom_site_aniso_U_33
_atom_site_aniso_U_23
_atom_site_aniso_U_13
_atom_site_aniso_U_12
Co1 0.0655(6) 0.0575(5) 0.1001(8) 0.000 0.0083(5) 0.000
O3 0.085(3) 0.086(2) 0.121(3) -0.033(2) 0.030(2) -0.029(2)
O1 0.077(3) 0.091(2) 0.132(3) -0.019(2) -0.016(2) -0.002(2)
O2 0.110(3) 0.104(3) 0.143(4) -0.041(3) -0.022(3) -0.019(3)
N1 0.056(2) 0.057(2) 0.085(3) 0.0029(19) -0.009(2) 0.0046(18)
N2 0.074(3) 0.110(4) 0.163(5) -0.014(4) 0.018(3) -0.032(3)
C1 0.102(5) 0.078(4) 0.103(5) -0.018(4) -0.028(4) 0.025(4)
C2 0.126(6) 0.083(4) 0.100(4) 0.010(3) -0.027(4) 0.005(3)
C3 0.107(4) 0.081(3) 0.076(4) 0.008(3) -0.008(3) 0.011(3)
C4 0.082(4) 0.067(3) 0.058(3) 0.004(2) -0.011(3) 0.026(3)
C5 0.064(3) 0.075(3) 0.088(4) -0.006(3) -0.008(3) 0.011(3)
C6 0.075(4) 0.116(5) 0.109(5) -0.018(4) 0.013(3) -0.001(3)
C7 0.067(3) 0.090(4) 0.104(4) -0.020(3) -0.002(3) -0.011(3)
C8 0.063(3) 0.062(3) 0.081(3) -0.003(3) -0.019(3) 0.015(2)
C9 0.075(3) 0.058(3) 0.084(4) 0.008(3) -0.014(3) 0.011(2)
C10 0.064(3) 0.075(3) 0.077(3) -0.003(3) -0.005(2) 0.013(3)
C11 0.051(3) 0.064(3) 0.082(3) 0.008(2) -0.005(2) 0.007(2)
C12 0.060(3) 0.059(3) 0.097(4) 0.003(3) 0.010(3) 0.001(2)
C13 0.068(3) 0.071(3) 0.114(4) -0.017(3) 0.005(3) -0.008(3)
C14 0.060(3) 0.071(3) 0.127(5) 0.004(3) 0.007(3) -0.001(3)
C15 0.064(4) 0.106(4) 0.110(5) 0.019(4) 0.009(3) 0.000(3)
C16 0.070(4) 0.104(4) 0.089(4) 0.002(3) 0.002(3) 0.005(3)
C17 0.100(6) 0.174(8) 0.204(9) -0.028(7) 0.011(6) -0.032(6)
C18 0.134(8) 0.229(10) 0.196(9) -0.049(8) 0.019(7) -0.003(8)
C19 0.108(7) 0.136(7) 0.242(12) -0.031(8) 0.011(7) -0.053(5)
C20 0.174(10) 0.232(12) 0.184(10) -0.038(8) -0.021(8) -0.084(9)

loop_
_atom_type_symbol
_atom_type_description
_atom_type_scat_dispersion_real
_atom_type_scat_dispersion_imag
_atom_type_scat_source
C C 0.0033 0.0016 'International Tables Vol C Tables 4.2.6.8 and 6.1.1.4'
H H 0.0000 0.0000 'International Tables Vol C Tables 4.2.6.8 and 6.1.1.4'
Co Co 0.3494 0.9721 'International Tables Vol C Tables 4.2.6.8 and 6.1.1.4'
N N 0.0061 0.0033 'International Tables Vol C Tables 4.2.6.8 and 6.1.1.4'
O O 0.0106 0.0060 'International Tables Vol C Tables 4.2.6.8 and 6.1.1.4'

loop_
_geom_angle_atom_site_label_1
_geom_angle_atom_site_label_2
_geom_angle_atom_site_label_3
_geom_angle
_geom_angle_site_symmetry_1
_geom_angle_site_symmetry_3
O3 Co1 O3 116.6(2) . 2_755
O3 Co1 N1 112.19(15) . 2_755
O3 Co1 N1 97.31(15) 2_755 2_755
O3 Co1 N1 97.31(15) . .
O3 Co1 N1 112.19(15) 2_755 .
N1 Co1 N1 122.6(2) 2_755 .
C12 O3 Co1 125.1(3) . .
C1 O1 C5 120.4(5) . .
C10 N1 C8 120.7(4) . .
C10 N1 Co1 118.3(3) . .
C8 N1 Co1 120.9(3) . .
C14 N2 C19 121.2(6) . .
C14 N2 C17 123.5(6) . .
C19 N2 C17 114.1(6) . .
O2 C1 O1 117.5(7) . .
O2 C1 C2 126.4(7) . .
O1 C1 C2 116.0(6) . .
C3 C2 C1 125.9(7) . .
C3 C2 H2 117.1 . .
C1 C2 H2 117.1 . .
C2 C3 C4 117.0(6) . .
C2 C3 H3 121.5 . .
C4 C3 H3 121.5 . .
C5 C4 C3 121.0(5) . .
C5 C4 C9 117.5(5) . .
C3 C4 C9 121.5(5) . .
C6 C5 C4 124.6(5) . .
C6 C5 O1 115.7(5) . .
C4 C5 O1 119.7(5) . .
C5 C6 C7 116.8(6) . .
C5 C6 H6 121.6 . .
C7 C6 H6 121.6 . .
C6 C7 C8 122.8(5) . .
C6 C7 H7 118.6 . .
C8 C7 H7 118.6 . .
C9 C8 C7 118.5(5) . .
C9 C8 N1 124.5(5) . .
C7 C8 N1 116.9(5) . .
C8 C9 C4 119.6(5) . .
C8 C9 H9 120.2 . .
C4 C9 H9 120.2 . .
N1 C10 C11 128.6(5) . .
N1 C10 H10 115.7 . .
C11 C10 H10 115.7 . .
C12 C11 C10 125.8(4) . .
C12 C11 C16 116.8(5) . .
C10 C11 C16 117.3(5) . .
O3 C12 C13 117.9(5) . .
O3 C12 C11 123.3(4) . .
C13 C12 C11 118.7(5) . .
C14 C13 C12 124.1(5) . .
C14 C13 H13 118.0 . .
C12 C13 H13 118.0 . .
N2 C14 C13 122.3(6) . .
N2 C14 C15 121.2(6) . .
C13 C14 C15 116.5(5) . .
C16 C15 C14 121.0(5) . .
C16 C15 H15 119.5 . .
C14 C15 H15 119.5 . .
C15 C16 C11 122.8(5) . .
C15 C16 H16 118.6 . .
C11 C16 H16 118.6 . .
C18 C17 N2 109.1(8) . .
C18 C17 H17A 109.9 . .
N2 C17 H17A 109.9 . .
C18 C17 H17B 109.9 . .
N2 C17 H17B 109.9 . .
H17A C17 H17B 108.3 . .
C17 C18 H18A 109.5 . .
C17 C18 H18B 109.5 . .
H18A C18 H18B 109.5 . .
C17 C18 H18C 109.5 . .
H18A C18 H18C 109.5 . .
H18B C18 H18C 109.5 . .
N2 C19 C20 110.8(9) . .
N2 C19 H19A 109.5 . .
C20 C19 H19A 109.5 . .
N2 C19 H19B 109.5 . .
C20 C19 H19B 109.5 . .
H19A C19 H19B 108.1 . .
C19 C20 H20A 109.5 . .
C19 C20 H20B 109.5 . .
H20A C20 H20B 109.5 . .
C19 C20 H20C 109.5 . .
H20A C20 H20C 109.5 . .
H20B C20 H20C 109.5 . .

loop_
_geom_bond_atom_site_label_1
_geom_bond_atom_site_label_2
_geom_bond_distance
_geom_bond_site_symmetry_2
Co1 O3 1.889(3) .
Co1 O3 1.889(3) 2_755
Co1 N1 1.994(4) 2_755
Co1 N1 1.994(4) .
O3 C12 1.304(5) .
O1 C1 1.359(7) .
O1 C5 1.435(6) .
O2 C1 1.202(7) .
N1 C10 1.298(5) .
N1 C8 1.442(6) .
N2 C14 1.356(7) .
N2 C19 1.446(10) .
N2 C17 1.529(9) .
C1 C2 1.412(9) .
C2 C3 1.341(7) .
C2 H2 0.9300 .
C3 C4 1.391(6) .
C3 H3 0.9300 .
C4 C5 1.369(7) .
C4 C9 1.431(6) .
C5 C6 1.334(7) .
C6 C7 1.378(7) .
C6 H6 0.9300 .
C7 C8 1.397(7) .
C7 H7 0.9300 .
C8 C9 1.360(6) .
C9 H9 0.9300 .
C10 C11 1.412(6) .
C10 H10 0.9300 .
C11 C12 1.410(6) .
C11 C16 1.413(6) .
C12 C13 1.397(6) .
C13 C14 1.373(7) .
C13 H13 0.9300 .
C14 C15 1.409(7) .
C15 C16 1.355(7) .
C15 H15 0.9300 .
C16 H16 0.9300 .
C17 C18 1.350(10) .
C17 H17A 0.9700 .
C17 H17B 0.9700 .
C18 H18A 0.9600 .
C18 H18B 0.9600 .
C18 H18C 0.9600 .
C19 C20 1.447(11) .
C19 H19A 0.9700 .
C19 H19B 0.9700 .
C20 H20A 0.9600 .
C20 H20B 0.9600 .
C20 H20C 0.9600 .

loop_
_geom_torsion_atom_site_label_1
_geom_torsion_atom_site_label_2
_geom_torsion_atom_site_label_3
_geom_torsion_atom_site_label_4
_geom_torsion
_geom_torsion_site_symmetry_1
_geom_torsion_site_symmetry_2
_geom_torsion_site_symmetry_3
_geom_torsion_site_symmetry_4
O3 Co1 O3 C12 106.0(4) 2_755 . . .
N1 Co1 O3 C12 -143.0(4) 2_755 . . .
N1 Co1 O3 C12 -13.3(4) . . . .
O3 Co1 N1 C10 9.7(4) . . . .
O3 Co1 N1 C10 -113.0(3) 2_755 . . .
N1 Co1 N1 C10 132.0(4) 2_755 . . .
O3 Co1 N1 C8 -173.6(3) . . . .
O3 Co1 N1 C8 63.7(3) 2_755 . . .
N1 Co1 N1 C8 -51.4(3) 2_755 . . .
C5 O1 C1 O2 -179.7(5) . . . .
C5 O1 C1 C2 -0.5(7) . . . .
O2 C1 C2 C3 178.9(5) . . . .
O1 C1 C2 C3 -0.2(9) . . . .
C1 C2 C3 C4 0.3(8) . . . .
C2 C3 C4 C5 0.3(7) . . . .
C2 C3 C4 C9 -179.4(4) . . . .
C3 C4 C5 C6 179.4(5) . . . .
C9 C4 C5 C6 -1.0(7) . . . .
C3 C4 C5 O1 -1.0(7) . . . .
C9 C4 C5 O1 178.7(4) . . . .
C1 O1 C5 C6 -179.2(5) . . . .
C1 O1 C5 C4 1.1(7) . . . .
C4 C5 C6 C7 0.7(8) . . . .
O1 C5 C6 C7 -179.0(4) . . . .
C5 C6 C7 C8 0.7(8) . . . .
C6 C7 C8 C9 -1.7(8) . . . .
C6 C7 C8 N1 178.7(4) . . . .
C10 N1 C8 C9 7.2(6) . . . .
Co1 N1 C8 C9 -169.4(3) . . . .
C10 N1 C8 C7 -173.3(4) . . . .
Co1 N1 C8 C7 10.1(5) . . . .
C7 C8 C9 C4 1.4(6) . . . .
N1 C8 C9 C4 -179.1(4) . . . .
C5 C4 C9 C8 -0.1(6) . . . .
C3 C4 C9 C8 179.5(4) . . . .
C8 N1 C10 C11 179.9(4) . . . .
Co1 N1 C10 C11 -3.5(6) . . . .
N1 C10 C11 C12 -3.7(8) . . . .
N1 C10 C11 C16 175.9(4) . . . .
Co1 O3 C12 C13 -170.1(3) . . . .
Co1 O3 C12 C11 10.0(7) . . . .
C10 C11 C12 O3 0.5(7) . . . .
C16 C11 C12 O3 -179.1(4) . . . .
C10 C11 C12 C13 -179.5(4) . . . .
C16 C11 C12 C13 1.0(7) . . . .
O3 C12 C13 C14 178.2(5) . . . .
C11 C12 C13 C14 -1.9(8) . . . .
C19 N2 C14 C13 -1.3(10) . . . .
C17 N2 C14 C13 165.8(6) . . . .
C19 N2 C14 C15 178.8(7) . . . .
C17 N2 C14 C15 -14.1(9) . . . .
C12 C13 C14 N2 -178.5(5) . . . .
C12 C13 C14 C15 1.4(8) . . . .
N2 C14 C15 C16 179.9(5) . . . .
C13 C14 C15 C16 0.0(8) . . . .
C14 C15 C16 C11 -0.9(8) . . . .
C12 C11 C16 C15 0.4(7) . . . .
C10 C11 C16 C15 -179.2(4) . . . .
C14 N2 C17 C18 102.7(8) . . . .
C19 N2 C17 C18 -89.4(9) . . . .
C14 N2 C19 C20 -79.5(9) . . . .
C17 N2 C19 C20 112.3(8) . . . .
